data_7126336
loop_
_publ_author_name
'Zhang, Li-Peng'
'Li, Xianqiang'
'Liu, Tianlong'
'Kang, Lin'
'Huang, Xing'
'Zhao, Yuxia'

_publ_section_title
;
 A water-soluble pyrazino[2,3-g]quinoxaline photosensitizer for
 high-efficiency one- and two-photon excited bioimaging and photodynamic
 therapy.
;
_journal_issue 41
_journal_name_full 'Chemical communications (Cambridge, England)'
_journal_page_first 5544
_journal_page_last 5547
_journal_paper_doi 10.1039/d0cc02285c
_journal_volume 56
_journal_year 2020
_chemical_formula_moiety '2(C25 H29 N4), C H2 Cl2'
_chemical_formula_sum 'C51 H60 Cl2 N8'
_chemical_formula_weight 855.97
_space_group_crystal_system monoclinic
_space_group_IT_number 14
_space_group_name_Hall '-P 2ybc'
_space_group_name_H-M_alt 'P 1 21/c 1'
_atom_sites_solution_hydrogens geom
_audit_creation_date 2018-05-24
_audit_creation_method
;
Olex2 1.2
(compiled 2017.03.28 svn.r3405 for OlexSys, GUI svn.r5337)
;
_audit_update_record
;
2020-01-03 deposited with the CCDC.	2020-04-06 downloaded from the CCDC.
;
_cell_angle_alpha 90
_cell_angle_beta 109.159(3)
_cell_angle_gamma 90
_cell_formula_units_Z 4
_cell_length_a 21.9296(6)
_cell_length_b 9.8470(3)
_cell_length_c 22.4505(7)
_cell_measurement_reflns_used 10033
_cell_measurement_temperature 100.00(10)
_cell_measurement_theta_max 73.0730
_cell_measurement_theta_min 4.1580
_cell_volume 4579.5(2)
_computing_cell_refinement 'CrysAlisPro 1.171.39.32a (Rigaku OD, 2017)'
_computing_data_collection 'CrysAlisPro 1.171.39.32a (Rigaku OD, 2017)'
_computing_data_reduction 'CrysAlisPro 1.171.39.32a (Rigaku OD, 2017)'
_computing_molecular_graphics 'Olex2 (Dolomanov et al., 2009)'
_computing_publication_material 'Olex2 (Dolomanov et al., 2009)'
_computing_structure_refinement 'ShelXL (Sheldrick, 2015)'
_diffrn_ambient_environment N~2~
_diffrn_ambient_temperature 100.00(10)
_diffrn_detector 'CCD plate'
_diffrn_detector_area_resol_mean 5.3127
_diffrn_detector_type AtlasS2
_diffrn_measured_fraction_theta_full 0.999
_diffrn_measured_fraction_theta_max 0.977
_diffrn_measurement_details
;
List of Runs (angles in degrees, time in seconds):

  # Type    Start    End  Width  t~exp~   \w     \q     \k     \f   Frames
#--------------------------------------------------------------------------
  1  \w   -111.00 -14.00   1.00    1.10    --  -39.74 -57.00  60.00   97
  2  \w    -67.00  21.00   1.00    1.10    --  -39.74  77.00-150.00   88
  3  \w    -47.00  -4.00   1.00    1.10    --   39.74   0.00 -90.00   43
  4  \w     34.00 117.00   1.00    5.00    --  107.19 -45.00-120.00   83
  5  \w     27.00 109.00   1.00    5.00    --  107.19 -94.00 -90.00   82
  6  \w     76.00 177.00   1.00    5.00    --  107.19  77.00 150.00  101
  7  \w     25.00  54.00   1.00    5.00    --  107.19 -94.00-150.00   29
  8  \w     34.00 130.00   1.00    5.00    --  107.19 -77.00  60.00   96
  9  \w     27.00  52.00   1.00    5.00    --  107.19 -94.00  90.00   25
 10  \w     39.00 106.00   1.00    5.00    --  107.19-125.00 -90.00   67
;
_diffrn_measurement_device 'four-circle diffractometer'
_diffrn_measurement_device_type 'SuperNova, Dual, Cu at home/near, AtlasS2'
_diffrn_measurement_method '\w scans'
_diffrn_orient_matrix_type 'CrysAlisPro convention (1999,Acta A55,543-557)'
_diffrn_orient_matrix_UB_11 0.0712263000
_diffrn_orient_matrix_UB_12 0.0447128000
_diffrn_orient_matrix_UB_13 0.0203891000
_diffrn_orient_matrix_UB_21 0.0182129000
_diffrn_orient_matrix_UB_22 -0.1374741000
_diffrn_orient_matrix_UB_23 -0.0224562000
_diffrn_orient_matrix_UB_31 -0.0110631000
_diffrn_orient_matrix_UB_32 0.0601992000
_diffrn_orient_matrix_UB_33 -0.0659681000
_diffrn_radiation_monochromator mirror
_diffrn_radiation_probe x-ray
_diffrn_radiation_type CuK\a
_diffrn_radiation_wavelength 1.54184
_diffrn_reflns_av_R_equivalents 0.0272
_diffrn_reflns_av_unetI/netI 0.0347
_diffrn_reflns_Laue_measured_fraction_full 0.999
_diffrn_reflns_Laue_measured_fraction_max 0.977
_diffrn_reflns_limit_h_max 26
_diffrn_reflns_limit_h_min -25
_diffrn_reflns_limit_k_max 12
_diffrn_reflns_limit_k_min -8
_diffrn_reflns_limit_l_max 23
_diffrn_reflns_limit_l_min -27
_diffrn_reflns_number 18686
_diffrn_reflns_point_group_measured_fraction_full 0.999
_diffrn_reflns_point_group_measured_fraction_max 0.977
_diffrn_reflns_theta_full 67.684
_diffrn_reflns_theta_max 73.291
_diffrn_reflns_theta_min 4.012
_diffrn_source 'micro-focus sealed X-ray tube'
_diffrn_source_type 'SuperNova (Cu) X-ray Source'
_exptl_absorpt_coefficient_mu 1.615
_exptl_absorpt_correction_T_max 1.00000
_exptl_absorpt_correction_T_min 0.79230
_exptl_absorpt_correction_type multi-scan
_exptl_absorpt_process_details
;
CrysAlisPro 1.171.39.32a (Rigaku Oxford Diffraction, 2017)
Empirical absorption correction using spherical harmonics,
 implemented in SCALE3 ABSPACK scaling algorithm.
;
_exptl_crystal_colour pink
_exptl_crystal_colour_primary pink
_exptl_crystal_density_diffrn 1.242
_exptl_crystal_description block
_exptl_crystal_F_000 1824
_exptl_crystal_size_max 0.3
_exptl_crystal_size_mid 0.3
_exptl_crystal_size_min 0.2
_refine_diff_density_max 0.954
_refine_diff_density_min -1.381
_refine_diff_density_rms 0.097
_refine_ls_extinction_method none
_refine_ls_goodness_of_fit_ref 1.105
_refine_ls_hydrogen_treatment constr
_refine_ls_matrix_type full
_refine_ls_number_parameters 610
_refine_ls_number_reflns 8976
_refine_ls_number_restraints 0
_refine_ls_restrained_S_all 1.105
_refine_ls_R_factor_all 0.0970
_refine_ls_R_factor_gt 0.0894
_refine_ls_shift/su_max 0.000
_refine_ls_shift/su_mean 0.000
_refine_ls_structure_factor_coef Fsqd
_refine_ls_weighting_details 'w=1/[\s^2^(Fo^2^)+(0.1307P)^2^+11.6350P] where P=(Fo^2^+2Fc^2^)/3'
_refine_ls_weighting_scheme calc
_refine_ls_wR_factor_gt 0.2619
_refine_ls_wR_factor_ref 0.2672
_reflns_Friedel_coverage 0.000
_reflns_number_gt 8128
_reflns_number_total 8976
_reflns_threshold_expression 'I > 2\s(I)'
_cod_data_source_file d0cc02285c2.cif
_cod_data_source_block 20180523d
_cod_depositor_comments 'Adding full bibliography for 7126336.cif.'
_cod_database_code 7126336
_shelx_shelxl_version_number 2014/7
_chemical_oxdiff_formula C1H1N1
_shelx_space_group_comment
;
The symmetry employed for this shelxl refinement is uniquely defined
by the following loop, which should always be used as a source of
symmetry information in preference to the above space-group names.
They are only intended as comments.
;
_reflns_odcompleteness_completeness 99.92
_reflns_odcompleteness_iscentric 1
_reflns_odcompleteness_theta 66.97
_olex2_refinement_description
;
1. Fixed Uiso
 At 1.2 times of:
  All C(H) groups, All C(H,H) groups
 At 1.5 times of:
  All C(H,H,H) groups
2. Uiso/Uaniso restraints and constraints
Uanis(C51) = Uanis(C51A)
3. Others
 Sof(C47A)=Sof(H47C)=Sof(H47D)=Sof(C48A)=Sof(H48D)=Sof(H48E)=Sof(H48F)=
 Sof(C49A)=Sof(H49C)=Sof(H49D)=Sof(C50A)=Sof(H50D)=Sof(H50E)=Sof(H50F)=Sof(N8A)=
 1-FVAR(1)
 Sof(C47)=Sof(H47A)=Sof(H47B)=Sof(C48)=Sof(H48A)=Sof(H48B)=Sof(H48C)=Sof(C49)=
 Sof(H49A)=Sof(H49B)=Sof(C50)=Sof(H50A)=Sof(H50B)=Sof(H50C)=Sof(N8)=FVAR(1)
 Sof(C51A)=Sof(H51C)=Sof(H51D)=1-FVAR(2)
 Sof(C51)=Sof(H51A)=Sof(H51B)=FVAR(2)
4.a Secondary CH2 refined with riding coordinates:
 C2(H2A,H2B), C4(H4A,H4B), C22(H22A,H22B), C24(H24A,H24B), C27(H27A,H27B),
 C29(H29A,H29B), C47(H47A,H47B), C49(H49A,H49B), C47A(H47C,H47D), C49A(H49C,
 H49D), C51(H51A,H51B), C51A(H51C,H51D)
4.b Aromatic/amide H refined with riding coordinates:
 C6(H6), C7(H7), C9(H9), C10(H10), C13(H13), C17(H17), C18(H18), C20(H20),
 C21(H21), C31(H31), C32(H32), C34(H34), C35(H35), C38(H38), C42(H42), C43(H43),
  C45(H45), C46(H46)
4.c Idealised Me refined as rotating group:
 C1(H1A,H1B,H1C), C3(H3A,H3B,H3C), C23(H23A,H23B,H23C), C25(H25A,H25B,H25C),
 C26(H26A,H26B,H26C), C28(H28A,H28B,H28C), C48(H48A,H48B,H48C), C50(H50A,H50B,
 H50C), C48A(H48D,H48E,H48F), C50A(H50D,H50E,H50F)
;
_olex2_submission_special_instructions 'No special instructions were received'
_oxdiff_exptl_absorpt_empirical_details
;
Empirical correction (ABSPACK) includes:
- Absorption correction using spherical harmonics
- Frame scaling
;
_oxdiff_exptl_absorpt_empirical_full_max 1.428
_oxdiff_exptl_absorpt_empirical_full_min 0.341

loop_
_space_group_symop_operation_xyz
'x, y, z'
'-x, y+1/2, -z+1/2'
'-x, -y, -z'
'x, -y-1/2, z-1/2'

loop_
_atom_site_label
_atom_site_type_symbol
_atom_site_fract_x
_atom_site_fract_y
_atom_site_fract_z
_atom_site_U_iso_or_equiv
_atom_site_adp_type
_atom_site_occupancy
_atom_site_site_symmetry_order
_atom_site_calc_flag
_atom_site_refinement_flags_posn
_atom_site_refinement_flags_adp
_atom_site_refinement_flags_occupancy
_atom_site_disorder_assembly
_atom_site_disorder_group
C1 C -0.1423(2) 0.0578(4) 0.3083(2) 0.0418(9) Uani 1 1 d . . . . .
H1A H -0.1031 0.0183 0.3059 0.063 Uiso 1 1 calc GR . . . .
H1B H -0.1731 -0.0127 0.3064 0.063 Uiso 1 1 calc GR . . . .
H1C H -0.1333 0.1065 0.3473 0.063 Uiso 1 1 calc GR . . . .
C2 C -0.16968(17) 0.1549(4) 0.25347(16) 0.0266(7) Uani 1 1 d . . . . .
H2A H -0.1819 0.1035 0.2145 0.032 Uiso 1 1 calc R . . . .
H2B H -0.2085 0.1962 0.2570 0.032 Uiso 1 1 calc R . . . .
C3 C -0.1055(2) 0.2715(5) 0.1478(2) 0.0430(10) Uani 1 1 d . . . . .
H3A H -0.1468 0.2302 0.1274 0.064 Uiso 1 1 calc GR . . . .
H3B H -0.0756 0.2431 0.1273 0.064 Uiso 1 1 calc GR . . . .
H3C H -0.1099 0.3685 0.1453 0.064 Uiso 1 1 calc GR . . . .
C4 C -0.08097(17) 0.2288(4) 0.21596(17) 0.0284(7) Uani 1 1 d . . . . .
H4A H -0.0735 0.1316 0.2181 0.034 Uiso 1 1 calc R . . . .
H4B H -0.0399 0.2731 0.2365 0.034 Uiso 1 1 calc R . . . .
C5 C -0.12029(15) 0.3803(3) 0.28325(15) 0.0217(6) Uani 1 1 d . . . . .
C6 C -0.15572(14) 0.4017(3) 0.32475(15) 0.0216(6) Uani 1 1 d . . . . .
H6 H -0.1834 0.3341 0.3294 0.026 Uiso 1 1 calc R . . . .
C7 C -0.15010(15) 0.5207(3) 0.35854(15) 0.0216(6) Uani 1 1 d . . . . .
H7 H -0.1745 0.5319 0.3851 0.026 Uiso 1 1 calc R . . . .
C8 C -0.10861(14) 0.6251(3) 0.35388(15) 0.0204(6) Uani 1 1 d . . . . .
C9 C -0.07383(15) 0.6050(3) 0.31254(15) 0.0235(7) Uani 1 1 d . . . . .
H9 H -0.0460 0.6728 0.3084 0.028 Uiso 1 1 calc R . . . .
C10 C -0.07955(16) 0.4870(4) 0.27747(16) 0.0247(7) Uani 1 1 d . . . . .
H10 H -0.0563 0.4779 0.2498 0.030 Uiso 1 1 calc R . . . .
C11 C -0.09551(14) 0.7475(3) 0.39443(14) 0.0196(6) Uani 1 1 d . . . . .
C12 C -0.01823(14) 0.8973(3) 0.45421(15) 0.0215(6) Uani 1 1 d . . . . .
C13 C 0.04522(15) 0.9442(3) 0.47458(16) 0.0238(7) Uani 1 1 d . . . . .
H13 H 0.0751 0.9074 0.4578 0.029 Uiso 1 1 calc R . . . .
C14 C 0.06389(14) 1.0459(3) 0.51988(15) 0.0212(6) Uani 1 1 d . . . . .
C15 C 0.14409(14) 1.1841(3) 0.58389(15) 0.0201(6) Uani 1 1 d . . . . .
C16 C 0.21410(14) 1.2130(3) 0.60799(15) 0.0205(6) Uani 1 1 d . . . . .
C17 C 0.24860(15) 1.2445(3) 0.67099(15) 0.0217(6) Uani 1 1 d . . . . .
H17 H 0.2262 1.2579 0.6992 0.026 Uiso 1 1 calc R . . . .
C18 C 0.31514(15) 1.2562(3) 0.69222(16) 0.0238(7) Uani 1 1 d . . . . .
H18 H 0.3365 1.2768 0.7344 0.029 Uiso 1 1 calc R . . . .
C19 C 0.35137(15) 1.2375(3) 0.65097(16) 0.0253(7) Uani 1 1 d . . . . .
C20 C 0.31650(15) 1.2033(4) 0.58802(17) 0.0259(7) Uani 1 1 d . . . . .
H20 H 0.3387 1.1874 0.5598 0.031 Uiso 1 1 calc R . . . .
C21 C 0.24990(15) 1.1929(3) 0.56744(15) 0.0231(7) Uani 1 1 d . . . . .
H21 H 0.2283 1.1720 0.5254 0.028 Uiso 1 1 calc R . . . .
C22 C 0.45387(17) 1.3071(4) 0.73195(18) 0.0349(8) Uani 1 1 d . . . . .
H22A H 0.4263 1.3677 0.7457 0.042 Uiso 1 1 calc R . . . .
H22B H 0.4894 1.3606 0.7278 0.042 Uiso 1 1 calc R . . . .
C23 C 0.48082(19) 1.2002(4) 0.78237(19) 0.0383(9) Uani 1 1 d . . . . .
H23A H 0.5082 1.1395 0.7693 0.057 Uiso 1 1 calc GR . . . .
H23B H 0.4459 1.1499 0.7886 0.057 Uiso 1 1 calc GR . . . .
H23C H 0.5054 1.2435 0.8211 0.057 Uiso 1 1 calc GR . . . .
C24 C 0.45377(16) 1.2039(5) 0.63071(19) 0.0398(10) Uani 1 1 d . . . . .
H24A H 0.4976 1.2379 0.6479 0.048 Uiso 1 1 calc R . . . .
H24B H 0.4350 1.2423 0.5889 0.048 Uiso 1 1 calc R . . . .
C25 C 0.4564(2) 1.0513(6) 0.6246(2) 0.0503(12) Uani 1 1 d . . . . .
H25A H 0.4811 1.0288 0.5977 0.075 Uiso 1 1 calc GR . . . .
H25B H 0.4134 1.0163 0.6068 0.075 Uiso 1 1 calc GR . . . .
H25C H 0.4765 1.0120 0.6655 0.075 Uiso 1 1 calc GR . . . .
N1 N -0.12517(14) 0.2616(3) 0.25020(14) 0.0258(6) Uani 1 1 d . . . . .
N2 N -0.03580(12) 0.7914(3) 0.41215(13) 0.0215(6) Uani 1 1 d . . . . .
N3 N 0.12698(12) 1.0872(3) 0.54131(13) 0.0215(6) Uani 1 1 d . . . . .
N4 N 0.41703(14) 1.2527(3) 0.67021(15) 0.0320(7) Uani 1 1 d . . . . .
C26 C 0.7367(3) 0.3636(5) 0.9911(2) 0.0578(14) Uani 1 1 d . . . . .
H26A H 0.6979 0.4129 0.9700 0.087 Uiso 1 1 calc GR . . . .
H26B H 0.7679 0.4238 1.0186 0.087 Uiso 1 1 calc GR . . . .
H26C H 0.7273 0.2913 1.0154 0.087 Uiso 1 1 calc GR . . . .
C27 C 0.76339(19) 0.3059(4) 0.94338(17) 0.0351(8) Uani 1 1 d . . . . .
H27A H 0.7736 0.3800 0.9198 0.042 Uiso 1 1 calc R . . . .
H27B H 0.8034 0.2590 0.9652 0.042 Uiso 1 1 calc R . . . .
C28 C 0.63824(17) 0.0682(4) 0.92534(18) 0.0333(8) Uani 1 1 d . . . . .
H28A H 0.6084 0.0745 0.8832 0.050 Uiso 1 1 calc GR . . . .
H28B H 0.6300 0.1401 0.9505 0.050 Uiso 1 1 calc GR . . . .
H28C H 0.6331 -0.0178 0.9432 0.050 Uiso 1 1 calc GR . . . .
C29 C 0.70692(16) 0.0806(4) 0.92389(15) 0.0266(7) Uani 1 1 d . . . . .
H29A H 0.7368 0.0693 0.9663 0.032 Uiso 1 1 calc R . . . .
H29B H 0.7148 0.0080 0.8982 0.032 Uiso 1 1 calc R . . . .
C30 C 0.68983(15) 0.2410(3) 0.83606(14) 0.0221(6) Uani 1 1 d . . . . .
C31 C 0.66045(15) 0.1379(3) 0.79232(15) 0.0231(6) Uani 1 1 d . . . . .
H31 H 0.6588 0.0498 0.8067 0.028 Uiso 1 1 calc R . . . .
C32 C 0.63428(14) 0.1651(3) 0.72885(15) 0.0222(6) Uani 1 1 d . . . . .
H32 H 0.6161 0.0945 0.7013 0.027 Uiso 1 1 calc R . . . .
C33 C 0.63423(14) 0.2959(3) 0.70465(14) 0.0206(6) Uani 1 1 d . . . . .
C34 C 0.66062(15) 0.4001(3) 0.74821(15) 0.0217(6) Uani 1 1 d . . . . .
H34 H 0.6596 0.4887 0.7337 0.026 Uiso 1 1 calc R . . . .
C35 C 0.68809(15) 0.3749(3) 0.81203(15) 0.0226(6) Uani 1 1 d . . . . .
H35 H 0.7056 0.4463 0.8395 0.027 Uiso 1 1 calc R . . . .
C36 C 0.60356(14) 0.3279(3) 0.63690(14) 0.0211(6) Uani 1 1 d . . . . .
C37 C 0.54041(14) 0.4754(3) 0.56187(14) 0.0207(6) Uani 1 1 d . . . . .
C38 C 0.51245(15) 0.6028(3) 0.54623(14) 0.0224(6) Uani 1 1 d . . . . .
H38 H 0.5210 0.6709 0.5766 0.027 Uiso 1 1 calc R . . . .
C39 C 0.47143(15) 0.6287(3) 0.48492(14) 0.0208(6) Uani 1 1 d . . . . .
C40 C 0.40019(15) 0.7707(3) 0.41343(14) 0.0212(6) Uani 1 1 d . . . . .
C41 C 0.35987(15) 0.8938(3) 0.40247(14) 0.0224(6) Uani 1 1 d . . . . .
C42 C 0.29475(15) 0.8928(4) 0.36440(15) 0.0239(7) Uani 1 1 d . . . . .
H42 H 0.2764 0.8117 0.3458 0.029 Uiso 1 1 calc R . . . .
C43 C 0.25722(17) 1.0078(4) 0.35368(18) 0.0324(8) Uani 1 1 d . . . . .
H43 H 0.2139 1.0028 0.3290 0.039 Uiso 1 1 calc R . . . .
C44 C 0.2836(2) 1.1324(4) 0.3796(3) 0.0567(15) Uani 1 1 d . . . . .
C45 C 0.3483(2) 1.1330(4) 0.4203(2) 0.0488(13) Uani 1 1 d . . . . .
H45 H 0.3664 1.2135 0.4399 0.059 Uiso 1 1 calc R . . . .
C46 C 0.38491(16) 1.0165(4) 0.43136(17) 0.0290(8) Uani 1 1 d . . . . .
H46 H 0.4272 1.0196 0.4587 0.035 Uiso 1 1 calc R . . . .
C47 C 0.1833(5) 1.2480(9) 0.3229(5) 0.0261(18) Uani 0.578(10) 1 d . . P A 1
H47A H 0.1743 1.1854 0.2877 0.031 Uiso 0.578(10) 1 calc R . P A 1
H47B H 0.1692 1.3376 0.3059 0.031 Uiso 0.578(10) 1 calc R . P A 1
C48 C 0.1452(6) 1.2063(13) 0.3641(5) 0.038(3) Uani 0.578(10) 1 d . . P A 1
H48A H 0.1000 1.2072 0.3400 0.058 Uiso 0.578(10) 1 calc GR . P A 1
H48B H 0.1533 1.2685 0.3987 0.058 Uiso 0.578(10) 1 calc GR . P A 1
H48C H 0.1577 1.1164 0.3799 0.058 Uiso 0.578(10) 1 calc GR . P A 1
C49 C 0.2833(3) 1.3829(6) 0.3633(3) 0.0228(15) Uani 0.578(10) 1 d . . P A 1
H49A H 0.2647 1.4351 0.3249 0.027 Uiso 0.578(10) 1 calc R . P A 1
H49B H 0.3288 1.3704 0.3693 0.027 Uiso 0.578(10) 1 calc R . P A 1
C50 C 0.2768(5) 1.4627(10) 0.4178(5) 0.036(2) Uani 0.578(10) 1 d . . P A 1
H50A H 0.2319 1.4776 0.4118 0.053 Uiso 0.578(10) 1 calc GR . P A 1
H50B H 0.2982 1.5485 0.4204 0.053 Uiso 0.578(10) 1 calc GR . P A 1
H50C H 0.2960 1.4129 0.4562 0.053 Uiso 0.578(10) 1 calc GR . P A 1
N8 N 0.2524(3) 1.2512(5) 0.3553(4) 0.0280(16) Uani 0.578(10) 1 d . . P A 1
C47A C 0.1712(6) 1.2464(15) 0.3436(7) 0.028(3) Uani 0.422(10) 1 d . . P A 2
H47C H 0.1687 1.1911 0.3071 0.033 Uiso 0.422(10) 1 calc R . P A 2
H47D H 0.1600 1.3389 0.3293 0.033 Uiso 0.422(10) 1 calc R . P A 2
C48A C 0.1226(8) 1.194(2) 0.3740(10) 0.046(4) Uani 0.422(10) 1 d . . P A 2
H48D H 0.0795 1.2115 0.3465 0.069 Uiso 0.422(10) 1 calc GR . P A 2
H48E H 0.1295 1.2387 0.4136 0.069 Uiso 0.422(10) 1 calc GR . P A 2
H48F H 0.1283 1.0976 0.3809 0.069 Uiso 0.422(10) 1 calc GR . P A 2
C49A C 0.2585(4) 1.3630(8) 0.4269(4) 0.027(2) Uani 0.422(10) 1 d . . P A 2
H49C H 0.2875 1.3353 0.4679 0.032 Uiso 0.422(10) 1 calc R . P A 2
H49D H 0.2215 1.4068 0.4331 0.032 Uiso 0.422(10) 1 calc R . P A 2
C50A C 0.2929(6) 1.4638(15) 0.3979(7) 0.040(3) Uani 0.422(10) 1 d . . P A 2
H50D H 0.2646 1.4908 0.3571 0.060 Uiso 0.422(10) 1 calc GR . P A 2
H50E H 0.3309 1.4222 0.3936 0.060 Uiso 0.422(10) 1 calc GR . P A 2
H50F H 0.3051 1.5422 0.4246 0.060 Uiso 0.422(10) 1 calc GR . P A 2
N8A N 0.2372(4) 1.2435(8) 0.3877(5) 0.031(2) Uani 0.422(10) 1 d . . P A 2
N5 N 0.71967(15) 0.2112(3) 0.89884(13) 0.0285(6) Uani 1 1 d . . . . .
N6 N 0.57644(13) 0.4484(3) 0.62372(12) 0.0223(6) Uani 1 1 d . . . . .
N7 N 0.43909(13) 0.7506(3) 0.47140(12) 0.0220(6) Uani 1 1 d . . . . .
Cl1 Cl 0.12403(7) 0.49661(15) 0.47610(7) 0.0637(4) Uani 1 1 d . . . . .
Cl2 Cl 0.00699(8) 0.33697(19) 0.43462(10) 0.0931(7) Uani 1 1 d . . . . .
C51 C 0.0459(4) 0.4822(9) 0.4235(4) 0.0579(19) Uani 0.609(10) 1 d . . P B 1
H51A H 0.0211 0.5607 0.4281 0.069 Uiso 0.609(10) 1 calc R . P B 1
H51B H 0.0474 0.4825 0.3808 0.069 Uiso 0.609(10) 1 calc R . P B 1
C51A C 0.0402(6) 0.4790(15) 0.4684(6) 0.0579(19) Uani 0.391(10) 1 d . . P B 2
H51C H 0.0360 0.4841 0.5100 0.069 Uiso 0.391(10) 1 calc R . P B 2
H51D H 0.0165 0.5548 0.4439 0.069 Uiso 0.391(10) 1 calc R . P B 2

loop_
_atom_site_aniso_label
_atom_site_aniso_U_11
_atom_site_aniso_U_22
_atom_site_aniso_U_33
_atom_site_aniso_U_23
_atom_site_aniso_U_13
_atom_site_aniso_U_12
C1 0.045(2) 0.032(2) 0.046(2) 0.0064(17) 0.0117(18) -0.0021(17)
C2 0.0251(16) 0.0247(16) 0.0261(16) -0.0050(13) 0.0031(13) -0.0075(13)
C3 0.049(2) 0.047(2) 0.037(2) 0.0027(18) 0.0205(18) 0.0095(19)
C4 0.0258(17) 0.0250(17) 0.0340(18) -0.0051(14) 0.0095(14) 0.0000(13)
C5 0.0166(14) 0.0226(15) 0.0218(15) -0.0013(12) 0.0008(11) -0.0006(12)
C6 0.0147(13) 0.0217(15) 0.0258(15) 0.0004(12) 0.0031(11) -0.0034(11)
C7 0.0152(14) 0.0235(15) 0.0237(15) -0.0010(12) 0.0032(11) 0.0005(12)
C8 0.0124(13) 0.0210(15) 0.0228(14) -0.0015(12) -0.0009(11) -0.0006(11)
C9 0.0177(14) 0.0229(16) 0.0279(16) -0.0003(13) 0.0048(12) -0.0045(12)
C10 0.0194(15) 0.0276(17) 0.0257(16) -0.0026(13) 0.0053(12) -0.0034(12)
C11 0.0136(13) 0.0201(15) 0.0209(14) -0.0001(12) 0.0000(11) 0.0005(11)
C12 0.0125(13) 0.0218(15) 0.0260(15) -0.0012(12) 0.0006(11) -0.0007(11)
C13 0.0129(14) 0.0264(16) 0.0284(16) -0.0049(13) 0.0016(12) -0.0002(12)
C14 0.0116(13) 0.0236(15) 0.0246(15) -0.0021(12) 0.0008(11) 0.0002(11)
C15 0.0131(14) 0.0211(15) 0.0225(15) 0.0008(12) 0.0009(11) -0.0003(11)
C16 0.0125(14) 0.0200(14) 0.0239(15) -0.0009(12) -0.0009(11) -0.0011(11)
C17 0.0158(14) 0.0197(15) 0.0249(16) -0.0005(12) 0.0001(12) 0.0003(11)
C18 0.0173(15) 0.0216(15) 0.0247(15) -0.0005(12) -0.0039(12) -0.0022(12)
C19 0.0132(14) 0.0245(16) 0.0330(17) 0.0025(13) 0.0004(13) -0.0025(12)
C20 0.0146(15) 0.0288(17) 0.0315(17) -0.0001(14) 0.0038(13) -0.0018(12)
C21 0.0152(14) 0.0249(16) 0.0242(15) -0.0004(13) -0.0002(12) -0.0022(12)
C22 0.0182(16) 0.036(2) 0.039(2) 0.0038(16) -0.0053(14) -0.0065(14)
C23 0.0283(19) 0.042(2) 0.037(2) 0.0056(17) 0.0009(15) -0.0001(16)
C24 0.0101(15) 0.066(3) 0.039(2) 0.0094(19) 0.0028(14) -0.0035(16)
C25 0.029(2) 0.073(3) 0.047(2) 0.005(2) 0.0097(18) 0.016(2)
N1 0.0234(14) 0.0242(14) 0.0294(14) -0.0045(11) 0.0081(11) -0.0055(11)
N2 0.0133(12) 0.0233(13) 0.0239(13) -0.0043(11) 0.0009(10) -0.0004(10)
N3 0.0107(11) 0.0233(13) 0.0260(13) -0.0020(11) 0.0000(10) -0.0009(10)
N4 0.0133(13) 0.0439(18) 0.0324(16) 0.0017(13) -0.0011(11) -0.0060(12)
C26 0.094(4) 0.042(3) 0.039(2) -0.006(2) 0.024(3) -0.016(3)
C27 0.0334(19) 0.036(2) 0.0274(17) 0.0030(15) -0.0014(15) -0.0015(16)
C28 0.0262(17) 0.042(2) 0.0294(18) 0.0036(15) 0.0056(14) 0.0029(15)
C29 0.0245(16) 0.0300(17) 0.0198(15) 0.0051(13) -0.0003(12) 0.0030(13)
C30 0.0196(15) 0.0260(16) 0.0172(14) 0.0014(12) 0.0013(11) 0.0035(12)
C31 0.0188(15) 0.0247(16) 0.0218(15) 0.0029(13) 0.0011(12) 0.0001(12)
C32 0.0156(14) 0.0253(16) 0.0216(15) -0.0023(12) 0.0006(11) -0.0034(12)
C33 0.0127(13) 0.0282(16) 0.0171(14) 0.0006(12) -0.0002(11) -0.0010(12)
C34 0.0176(14) 0.0232(15) 0.0213(15) 0.0006(12) 0.0024(12) 0.0002(12)
C35 0.0198(15) 0.0246(16) 0.0188(14) -0.0028(12) 0.0000(12) 0.0000(12)
C36 0.0146(14) 0.0250(16) 0.0202(15) 0.0011(12) 0.0010(11) -0.0041(12)
C37 0.0147(13) 0.0264(16) 0.0175(14) 0.0012(12) 0.0003(11) -0.0036(12)
C38 0.0205(15) 0.0255(16) 0.0173(14) -0.0008(12) 0.0007(12) -0.0039(12)
C39 0.0168(14) 0.0241(15) 0.0189(14) 0.0021(12) 0.0022(11) -0.0030(12)
C40 0.0167(14) 0.0241(16) 0.0198(14) 0.0007(12) 0.0020(11) -0.0047(12)
C41 0.0188(15) 0.0262(16) 0.0186(14) 0.0014(12) 0.0011(12) -0.0025(12)
C42 0.0179(15) 0.0259(16) 0.0239(15) -0.0039(13) 0.0016(12) -0.0039(12)
C43 0.0207(16) 0.0286(18) 0.0347(19) -0.0010(15) -0.0087(14) -0.0026(14)
C44 0.033(2) 0.0216(19) 0.080(3) 0.000(2) -0.030(2) 0.0010(16)
C45 0.032(2) 0.0211(18) 0.064(3) -0.0032(18) -0.024(2) -0.0023(15)
C46 0.0204(16) 0.0255(17) 0.0280(17) 0.0009(13) -0.0099(13) -0.0023(13)
C47 0.014(4) 0.025(3) 0.034(5) 0.005(4) 0.001(3) 0.005(3)
C48 0.023(6) 0.044(6) 0.044(6) -0.018(5) 0.005(5) 0.007(5)
C49 0.022(3) 0.020(3) 0.022(3) 0.000(2) 0.002(2) 0.001(2)
C50 0.033(4) 0.038(5) 0.036(5) -0.015(4) 0.012(3) -0.008(4)
N8 0.017(3) 0.018(3) 0.041(4) 0.004(2) 0.000(2) 0.0034(19)
C47A 0.007(6) 0.044(6) 0.032(7) 0.001(6) 0.006(4) -0.002(4)
C48A 0.033(9) 0.043(6) 0.056(8) -0.009(6) 0.008(7) -0.009(7)
C49A 0.024(4) 0.020(4) 0.030(4) 0.003(3) 0.001(3) -0.003(3)
C50A 0.030(6) 0.045(7) 0.041(8) 0.016(7) 0.006(5) -0.002(5)
N8A 0.024(4) 0.031(4) 0.031(5) -0.007(3) -0.002(3) 0.002(3)
N5 0.0308(15) 0.0297(15) 0.0175(13) 0.0037(11) -0.0023(11) -0.0032(12)
N6 0.0180(12) 0.0272(14) 0.0169(12) 0.0009(11) -0.0007(10) -0.0030(11)
N7 0.0189(13) 0.0244(14) 0.0195(12) 0.0004(10) 0.0017(10) -0.0037(10)
Cl1 0.0538(7) 0.0607(8) 0.0636(8) -0.0035(6) 0.0015(6) -0.0005(6)
Cl2 0.0564(8) 0.0782(11) 0.1138(13) 0.0506(10) -0.0144(8) -0.0148(7)
C51 0.050(4) 0.061(4) 0.043(3) 0.012(4) -0.011(3) 0.013(3)
C51A 0.050(4) 0.061(4) 0.043(3) 0.012(4) -0.011(3) 0.013(3)

loop_
_atom_type_symbol
_atom_type_description
_atom_type_scat_dispersion_real
_atom_type_scat_dispersion_imag
_atom_type_scat_source
C C 0.0181 0.0091 'International Tables Vol C Tables 4.2.6.8 and 6.1.1.4'
H H 0.0000 0.0000 'International Tables Vol C Tables 4.2.6.8 and 6.1.1.4'
Cl Cl 0.3639 0.7018 'International Tables Vol C Tables 4.2.6.8 and 6.1.1.4'
N N 0.0311 0.0180 'International Tables Vol C Tables 4.2.6.8 and 6.1.1.4'

loop_
_geom_angle_atom_site_label_1
_geom_angle_atom_site_label_2
_geom_angle_atom_site_label_3
_geom_angle
_geom_angle_site_symmetry_1
_geom_angle_site_symmetry_3
_geom_angle_publ_flag
H1A C1 H1B 109.5 . . ?
H1A C1 H1C 109.5 . . ?
H1B C1 H1C 109.5 . . ?
C2 C1 H1A 109.5 . . ?
C2 C1 H1B 109.5 . . ?
C2 C1 H1C 109.5 . . ?
C1 C2 H2A 108.8 . . ?
C1 C2 H2B 108.8 . . ?
H2A C2 H2B 107.7 . . ?
N1 C2 C1 113.7(3) . . ?
N1 C2 H2A 108.8 . . ?
N1 C2 H2B 108.8 . . ?
H3A C3 H3B 109.5 . . ?
H3A C3 H3C 109.5 . . ?
H3B C3 H3C 109.5 . . ?
C4 C3 H3A 109.5 . . ?
C4 C3 H3B 109.5 . . ?
C4 C3 H3C 109.5 . . ?
C3 C4 H4A 108.9 . . ?
C3 C4 H4B 108.9 . . ?
H4A C4 H4B 107.7 . . ?
N1 C4 C3 113.3(3) . . ?
N1 C4 H4A 108.9 . . ?
N1 C4 H4B 108.9 . . ?
C6 C5 C10 116.9(3) . . ?
N1 C5 C6 121.5(3) . . ?
N1 C5 C10 121.6(3) . . ?
C5 C6 H6 119.3 . . ?
C7 C6 C5 121.4(3) . . ?
C7 C6 H6 119.3 . . ?
C6 C7 H7 119.1 . . ?
C6 C7 C8 121.7(3) . . ?
C8 C7 H7 119.1 . . ?
C7 C8 C11 123.5(3) . . ?
C9 C8 C7 117.2(3) . . ?
C9 C8 C11 119.1(3) . . ?
C8 C9 H9 119.0 . . ?
C10 C9 C8 122.0(3) . . ?
C10 C9 H9 119.0 . . ?
C5 C10 H10 119.5 . . ?
C9 C10 C5 120.9(3) . . ?
C9 C10 H10 119.5 . . ?
C15 C11 C8 124.1(3) 3_576 . ?
N2 C11 C8 115.3(3) . . ?
N2 C11 C15 120.5(3) . 3_576 ?
C13 C12 C14 119.7(3) . 3_576 ?
N2 C12 C13 120.1(3) . . ?
N2 C12 C14 120.1(3) . 3_576 ?
C12 C13 H13 119.9 . . ?
C14 C13 C12 120.1(3) . . ?
C14 C13 H13 119.9 . . ?
C13 C14 C12 120.2(3) . 3_576 ?
N3 C14 C12 120.2(3) . 3_576 ?
N3 C14 C13 119.5(3) . . ?
C11 C15 C16 124.6(3) 3_576 . ?
N3 C15 C11 120.5(3) . 3_576 ?
N3 C15 C16 114.8(3) . . ?
C17 C16 C15 124.3(3) . . ?
C21 C16 C15 118.2(3) . . ?
C21 C16 C17 117.1(3) . . ?
C16 C17 H17 119.2 . . ?
C18 C17 C16 121.7(3) . . ?
C18 C17 H17 119.2 . . ?
C17 C18 H18 119.4 . . ?
C17 C18 C19 121.2(3) . . ?
C19 C18 H18 119.4 . . ?
C20 C19 C18 116.8(3) . . ?
N4 C19 C18 122.5(3) . . ?
N4 C19 C20 120.7(3) . . ?
C19 C20 H20 119.4 . . ?
C21 C20 C19 121.2(3) . . ?
C21 C20 H20 119.4 . . ?
C16 C21 H21 119.0 . . ?
C20 C21 C16 122.0(3) . . ?
C20 C21 H21 119.0 . . ?
H22A C22 H22B 107.6 . . ?
C23 C22 H22A 108.7 . . ?
C23 C22 H22B 108.7 . . ?
N4 C22 H22A 108.7 . . ?
N4 C22 H22B 108.7 . . ?
N4 C22 C23 114.4(3) . . ?
C22 C23 H23A 109.5 . . ?
C22 C23 H23B 109.5 . . ?
C22 C23 H23C 109.5 . . ?
H23A C23 H23B 109.5 . . ?
H23A C23 H23C 109.5 . . ?
H23B C23 H23C 109.5 . . ?
H24A C24 H24B 107.5 . . ?
C25 C24 H24A 108.4 . . ?
C25 C24 H24B 108.4 . . ?
N4 C24 H24A 108.4 . . ?
N4 C24 H24B 108.4 . . ?
N4 C24 C25 115.3(4) . . ?
C24 C25 H25A 109.5 . . ?
C24 C25 H25B 109.5 . . ?
C24 C25 H25C 109.5 . . ?
H25A C25 H25B 109.5 . . ?
H25A C25 H25C 109.5 . . ?
H25B C25 H25C 109.5 . . ?
C2 N1 C4 116.1(3) . . ?
C5 N1 C2 121.6(3) . . ?
C5 N1 C4 121.8(3) . . ?
C11 N2 C12 119.1(3) . . ?
C15 N3 C14 119.1(3) . . ?
C19 N4 C22 122.5(3) . . ?
C19 N4 C24 120.3(3) . . ?
C22 N4 C24 117.0(3) . . ?
H26A C26 H26B 109.5 . . ?
H26A C26 H26C 109.5 . . ?
H26B C26 H26C 109.5 . . ?
C27 C26 H26A 109.5 . . ?
C27 C26 H26B 109.5 . . ?
C27 C26 H26C 109.5 . . ?
C26 C27 H27A 108.7 . . ?
C26 C27 H27B 108.7 . . ?
H27A C27 H27B 107.6 . . ?
N5 C27 C26 114.1(4) . . ?
N5 C27 H27A 108.7 . . ?
N5 C27 H27B 108.7 . . ?
H28A C28 H28B 109.5 . . ?
H28A C28 H28C 109.5 . . ?
H28B C28 H28C 109.5 . . ?
C29 C28 H28A 109.5 . . ?
C29 C28 H28B 109.5 . . ?
C29 C28 H28C 109.5 . . ?
C28 C29 H29A 108.9 . . ?
C28 C29 H29B 108.9 . . ?
H29A C29 H29B 107.8 . . ?
N5 C29 C28 113.1(3) . . ?
N5 C29 H29A 108.9 . . ?
N5 C29 H29B 108.9 . . ?
C31 C30 C35 117.0(3) . . ?
N5 C30 C31 120.9(3) . . ?
N5 C30 C35 122.1(3) . . ?
C30 C31 H31 119.4 . . ?
C32 C31 C30 121.3(3) . . ?
C32 C31 H31 119.4 . . ?
C31 C32 H32 119.0 . . ?
C31 C32 C33 121.9(3) . . ?
C33 C32 H32 119.0 . . ?
C32 C33 C34 117.0(3) . . ?
C32 C33 C36 122.5(3) . . ?
C34 C33 C36 120.3(3) . . ?
C33 C34 H34 119.0 . . ?
C35 C34 C33 122.1(3) . . ?
C35 C34 H34 119.0 . . ?
C30 C35 H35 119.7 . . ?
C34 C35 C30 120.5(3) . . ?
C34 C35 H35 119.7 . . ?
C40 C36 C33 122.7(3) 3_666 . ?
N6 C36 C33 116.2(3) . . ?
N6 C36 C40 121.0(3) . 3_666 ?
C38 C37 C39 120.2(3) . 3_666 ?
N6 C37 C38 119.2(3) . . ?
N6 C37 C39 120.5(3) . 3_666 ?
C37 C38 H38 120.0 . . ?
C37 C38 C39 120.1(3) . . ?
C39 C38 H38 120.0 . . ?
C38 C39 C37 119.7(3) . 3_666 ?
N7 C39 C37 120.5(3) . 3_666 ?
N7 C39 C38 119.6(3) . . ?
C36 C40 C41 122.4(3) 3_666 . ?
N7 C40 C36 121.0(3) . 3_666 ?
N7 C40 C41 116.6(3) . . ?
C42 C41 C40 122.1(3) . . ?
C46 C41 C40 120.8(3) . . ?
C46 C41 C42 117.1(3) . . ?
C41 C42 H42 118.9 . . ?
C43 C42 C41 122.2(3) . . ?
C43 C42 H42 118.9 . . ?
C42 C43 H43 119.7 . . ?
C42 C43 C44 120.5(3) . . ?
C44 C43 H43 119.7 . . ?
C43 C44 C45 117.6(4) . . ?
C43 C44 N8A 118.2(5) . . ?
C45 C44 N8A 118.8(5) . . ?
N8 C44 C43 119.9(4) . . ?
N8 C44 C45 121.0(4) . . ?
C44 C45 H45 119.4 . . ?
C46 C45 C44 121.1(4) . . ?
C46 C45 H45 119.4 . . ?
C41 C46 H46 119.3 . . ?
C45 C46 C41 121.3(3) . . ?
C45 C46 H46 119.3 . . ?
H47A C47 H47B 107.7 . . ?
C48 C47 H47A 108.8 . . ?
C48 C47 H47B 108.8 . . ?
N8 C47 H47A 108.8 . . ?
N8 C47 H47B 108.8 . . ?
N8 C47 C48 113.6(8) . . ?
C47 C48 H48A 109.5 . . ?
C47 C48 H48B 109.5 . . ?
C47 C48 H48C 109.5 . . ?
H48A C48 H48B 109.5 . . ?
H48A C48 H48C 109.5 . . ?
H48B C48 H48C 109.5 . . ?
H49A C49 H49B 107.7 . . ?
C50 C49 H49A 108.8 . . ?
C50 C49 H49B 108.8 . . ?
N8 C49 H49A 108.8 . . ?
N8 C49 H49B 108.8 . . ?
N8 C49 C50 113.8(6) . . ?
C49 C50 H50A 109.5 . . ?
C49 C50 H50B 109.5 . . ?
C49 C50 H50C 109.5 . . ?
H50A C50 H50B 109.5 . . ?
H50A C50 H50C 109.5 . . ?
H50B C50 H50C 109.5 . . ?
C44 N8 C47 118.8(6) . . ?
C44 N8 C49 124.2(5) . . ?
C49 N8 C47 116.8(5) . . ?
H47C C47A H47D 107.9 . . ?
C48A C47A H47C 109.3 . . ?
C48A C47A H47D 109.3 . . ?
N8A C47A H47C 109.3 . . ?
N8A C47A H47D 109.3 . . ?
N8A C47A C48A 111.8(11) . . ?
C47A C48A H48D 109.5 . . ?
C47A C48A H48E 109.5 . . ?
C47A C48A H48F 109.5 . . ?
H48D C48A H48E 109.5 . . ?
H48D C48A H48F 109.5 . . ?
H48E C48A H48F 109.5 . . ?
H49C C49A H49D 107.9 . . ?
C50A C49A H49C 109.2 . . ?
C50A C49A H49D 109.2 . . ?
N8A C49A H49C 109.2 . . ?
N8A C49A H49D 109.2 . . ?
N8A C49A C50A 112.2(10) . . ?
C49A C50A H50D 109.5 . . ?
C49A C50A H50E 109.5 . . ?
C49A C50A H50F 109.5 . . ?
H50D C50A H50E 109.5 . . ?
H50D C50A H50F 109.5 . . ?
H50E C50A H50F 109.5 . . ?
C47A N8A C44 118.6(8) . . ?
C49A N8A C44 123.5(6) . . ?
C49A N8A C47A 116.4(8) . . ?
C29 N5 C27 117.4(3) . . ?
C30 N5 C27 123.1(3) . . ?
C30 N5 C29 119.5(3) . . ?
C36 N6 C37 117.9(3) . . ?
C40 N7 C39 118.0(3) . . ?
Cl1 C51 H51A 109.0 . . ?
Cl1 C51 H51B 109.0 . . ?
Cl2 C51 Cl1 113.1(4) . . ?
Cl2 C51 H51A 109.0 . . ?
Cl2 C51 H51B 109.0 . . ?
H51A C51 H51B 107.8 . . ?
Cl1 C51A H51C 108.7 . . ?
Cl1 C51A H51D 108.7 . . ?
Cl2 C51A Cl1 114.3(9) . . ?
Cl2 C51A H51C 108.7 . . ?
Cl2 C51A H51D 108.7 . . ?
H51C C51A H51D 107.6 . . ?

loop_
_geom_bond_atom_site_label_1
_geom_bond_atom_site_label_2
_geom_bond_distance
_geom_bond_site_symmetry_2
_geom_bond_publ_flag
C1 H1A 0.9600 . ?
C1 H1B 0.9600 . ?
C1 H1C 0.9600 . ?
C1 C2 1.518(5) . ?
C2 H2A 0.9700 . ?
C2 H2B 0.9700 . ?
C2 N1 1.453(4) . ?
C3 H3A 0.9600 . ?
C3 H3B 0.9600 . ?
C3 H3C 0.9600 . ?
C3 C4 1.505(5) . ?
C4 H4A 0.9700 . ?
C4 H4B 0.9700 . ?
C4 N1 1.457(4) . ?
C5 C6 1.411(5) . ?
C5 C10 1.412(5) . ?
C5 N1 1.370(4) . ?
C6 H6 0.9300 . ?
C6 C7 1.379(5) . ?
C7 H7 0.9300 . ?
C7 C8 1.399(4) . ?
C8 C9 1.395(5) . ?
C8 C11 1.480(4) . ?
C9 H9 0.9300 . ?
C9 C10 1.386(5) . ?
C10 H10 0.9300 . ?
C11 C15 1.472(4) 3_576 ?
C11 N2 1.311(4) . ?
C12 C13 1.393(4) . ?
C12 C14 1.427(4) 3_576 ?
C12 N2 1.374(4) . ?
C13 H13 0.9300 . ?
C13 C14 1.390(5) . ?
C14 C12 1.427(4) 3_576 ?
C14 N3 1.369(4) . ?
C15 C11 1.472(4) 3_576 ?
C15 C16 1.478(4) . ?
C15 N3 1.315(4) . ?
C16 C17 1.403(4) . ?
C16 C21 1.398(5) . ?
C17 H17 0.9300 . ?
C17 C18 1.383(4) . ?
C18 H18 0.9300 . ?
C18 C19 1.416(5) . ?
C19 C20 1.409(5) . ?
C19 N4 1.369(4) . ?
C20 H20 0.9300 . ?
C20 C21 1.383(4) . ?
C21 H21 0.9300 . ?
C22 H22A 0.9700 . ?
C22 H22B 0.9700 . ?
C22 C23 1.517(5) . ?
C22 N4 1.458(5) . ?
C23 H23A 0.9600 . ?
C23 H23B 0.9600 . ?
C23 H23C 0.9600 . ?
C24 H24A 0.9700 . ?
C24 H24B 0.9700 . ?
C24 C25 1.511(7) . ?
C24 N4 1.461(5) . ?
C25 H25A 0.9600 . ?
C25 H25B 0.9600 . ?
C25 H25C 0.9600 . ?
C26 H26A 0.9600 . ?
C26 H26B 0.9600 . ?
C26 H26C 0.9600 . ?
C26 C27 1.491(7) . ?
C27 H27A 0.9700 . ?
C27 H27B 0.9700 . ?
C27 N5 1.470(5) . ?
C28 H28A 0.9600 . ?
C28 H28B 0.9600 . ?
C28 H28C 0.9600 . ?
C28 C29 1.522(5) . ?
C29 H29A 0.9700 . ?
C29 H29B 0.9700 . ?
C29 N5 1.467(5) . ?
C30 C31 1.413(5) . ?
C30 C35 1.421(5) . ?
C30 N5 1.377(4) . ?
C31 H31 0.9300 . ?
C31 C32 1.377(4) . ?
C32 H32 0.9300 . ?
C32 C33 1.397(5) . ?
C33 C34 1.404(4) . ?
C33 C36 1.481(4) . ?
C34 H34 0.9300 . ?
C34 C35 1.382(4) . ?
C35 H35 0.9300 . ?
C36 C40 1.472(5) 3_666 ?
C36 N6 1.317(4) . ?
C37 C38 1.389(5) . ?
C37 C39 1.429(5) 3_666 ?
C37 N6 1.380(4) . ?
C38 H38 0.9300 . ?
C38 C39 1.399(4) . ?
C39 C37 1.429(5) 3_666 ?
C39 N7 1.377(4) . ?
C40 C36 1.472(5) 3_666 ?
C40 C41 1.473(5) . ?
C40 N7 1.316(4) . ?
C41 C42 1.403(4) . ?
C41 C46 1.396(5) . ?
C42 H42 0.9300 . ?
C42 C43 1.374(5) . ?
C43 H43 0.9300 . ?
C43 C44 1.398(5) . ?
C44 C45 1.413(5) . ?
C44 N8 1.375(6) . ?
C44 N8A 1.545(10) . ?
C45 H45 0.9300 . ?
C45 C46 1.375(5) . ?
C46 H46 0.9300 . ?
C47 H47A 0.9700 . ?
C47 H47B 0.9700 . ?
C47 C48 1.494(14) . ?
C47 N8 1.450(11) . ?
C48 H48A 0.9600 . ?
C48 H48B 0.9600 . ?
C48 H48C 0.9600 . ?
C49 H49A 0.9700 . ?
C49 H49B 0.9700 . ?
C49 C50 1.501(10) . ?
C49 N8 1.446(8) . ?
C50 H50A 0.9600 . ?
C50 H50B 0.9600 . ?
C50 H50C 0.9600 . ?
C47A H47C 0.9700 . ?
C47A H47D 0.9700 . ?
C47A C48A 1.532(18) . ?
C47A N8A 1.461(14) . ?
C48A H48D 0.9600 . ?
C48A H48E 0.9600 . ?
C48A H48F 0.9600 . ?
C49A H49C 0.9700 . ?
C49A H49D 0.9700 . ?
C49A C50A 1.516(15) . ?
C49A N8A 1.452(11) . ?
C50A H50D 0.9600 . ?
C50A H50E 0.9600 . ?
C50A H50F 0.9600 . ?
Cl1 C51 1.739(8) . ?
Cl1 C51A 1.797(15) . ?
Cl2 C51 1.725(10) . ?
Cl2 C51A 1.643(15) . ?
C51 H51A 0.9700 . ?
C51 H51B 0.9700 . ?
C51A H51C 0.9700 . ?
C51A H51D 0.9700 . ?
